data_1540593
loop_
_publ_author_name
'Nayak, Sanatan'
'Ghosh, Nayan'
'Prabagar, B.'
'Sahoo, Akhila K.'

_publ_section_title
;
 p-TsOH Promoted Au(I)-Catalyzed Consecutive Endo Cyclization of
 Yne-Tethered Ynamide: Access to Benzofused Dihydroisoquinolones.
;
_journal_issue 22
_journal_name_full 'Organic letters'
_journal_page_first 5662
_journal_page_last 5665
_journal_paper_doi 10.1021/acs.orglett.5b02946
_journal_volume 17
_journal_year 2015
_chemical_formula_moiety 'C33 H24 F3 N O4 S'
_chemical_formula_sum 'C33 H24 F3 N O4 S'
_chemical_formula_weight 587.59
_chemical_name_systematic
; 
 ? 
;
_space_group_IT_number 2
_symmetry_cell_setting triclinic
_symmetry_space_group_name_Hall '-P 1'
_symmetry_space_group_name_H-M 'P -1'
_atom_sites_solution_hydrogens geom
_atom_sites_solution_primary direct
_atom_sites_solution_secondary difmap
_audit_creation_method SHELXL-97
_cell_angle_alpha 67.375(18)
_cell_angle_beta 72.768(15)
_cell_angle_gamma 89.623(12)
_cell_formula_units_Z 4
_cell_length_a 14.2696(19)
_cell_length_b 14.853(2)
_cell_length_c 14.948(3)
_cell_measurement_reflns_used 1518
_cell_measurement_temperature 298(2)
_cell_measurement_theta_max 20.3710
_cell_measurement_theta_min 2.9280
_cell_volume 2772.3(9)
_computing_cell_refinement 'CrysAlisPro Agilent Technologies'
_computing_data_collection 'CrysAlisPro Agilent Technologies'
_computing_data_reduction 'CrysAlisPro Agilent Technologies'
_computing_molecular_graphics 'Bruker SHELXTL'
_computing_publication_material 'Bruker SHELXTL'
_computing_structure_refinement 'SHELXL-97 (Sheldrick, 1997)'
_computing_structure_solution 'SHELXS-97 (Sheldrick, 1990)'
_diffrn_ambient_temperature 298(2)
_diffrn_measured_fraction_theta_full 0.999
_diffrn_measured_fraction_theta_max 0.999
_diffrn_measurement_device_type 'Xcalibur, Eos, Gemini'
_diffrn_measurement_method '\w scans'
_diffrn_radiation_monochromator graphite
_diffrn_radiation_source 'fine-focus sealed tube'
_diffrn_radiation_type MoK\a
_diffrn_radiation_wavelength 0.71073
_diffrn_reflns_av_R_equivalents 0.1066
_diffrn_reflns_av_sigmaI/netI 0.2665
_diffrn_reflns_limit_h_max 17
_diffrn_reflns_limit_h_min -17
_diffrn_reflns_limit_k_max 17
_diffrn_reflns_limit_k_min -18
_diffrn_reflns_limit_l_max 18
_diffrn_reflns_limit_l_min -18
_diffrn_reflns_number 21189
_diffrn_reflns_theta_full 26.37
_diffrn_reflns_theta_max 26.37
_diffrn_reflns_theta_min 2.77
_exptl_absorpt_coefficient_mu 0.178
_exptl_absorpt_correction_T_max 1.00000
_exptl_absorpt_correction_T_min 0.97324
_exptl_absorpt_correction_type multi-scan
_exptl_absorpt_process_details sadabs
_exptl_crystal_colour colorless
_exptl_crystal_density_diffrn 1.408
_exptl_crystal_density_method 'not measured'
_exptl_crystal_description plate
_exptl_crystal_F_000 1216
_exptl_crystal_size_max 0.28
_exptl_crystal_size_mid 0.20
_exptl_crystal_size_min 0.16
_refine_diff_density_max 0.292
_refine_diff_density_min -0.242
_refine_diff_density_rms 0.048
_refine_ls_extinction_coef 0.00192(10)
_refine_ls_extinction_expression Fc^*^=kFc[1+0.001xFc^2^\l^3^/sin(2\q)]^-1/4^
_refine_ls_extinction_method SHELXL
_refine_ls_goodness_of_fit_ref 0.896
_refine_ls_hydrogen_treatment mixed
_refine_ls_matrix_type full
_refine_ls_number_parameters 760
_refine_ls_number_reflns 11339
_refine_ls_number_restraints 0
_refine_ls_restrained_S_all 0.896
_refine_ls_R_factor_all 0.2900
_refine_ls_R_factor_gt 0.0755
_refine_ls_shift/su_max 0.000
_refine_ls_shift/su_mean 0.000
_refine_ls_structure_factor_coef Fsqd
_refine_ls_weighting_details 'calc w=1/[\s^2^(Fo^2^)+(0.0000P)^2^+0.0000P] where P=(Fo^2^+2Fc^2^)/3'
_refine_ls_weighting_scheme calc
_refine_ls_wR_factor_gt 0.0821
_refine_ls_wR_factor_ref 0.1429
_reflns_number_gt 2954
_reflns_number_total 11339
_reflns_threshold_expression >2sigma(I)
_cod_data_source_file ol5b02946_si_003.cif
_cod_data_source_block aks141
_cod_original_cell_volume 2772.3(8)
_cod_database_code 1540593

loop_
_symmetry_equiv_pos_as_xyz
'x, y, z'
'-x, -y, -z'

loop_
_atom_site_label
_atom_site_type_symbol
_atom_site_fract_x
_atom_site_fract_y
_atom_site_fract_z
_atom_site_U_iso_or_equiv
_atom_site_adp_type
_atom_site_occupancy
_atom_site_symmetry_multiplicity
_atom_site_calc_flag
_atom_site_refinement_flags
S1 S 0.19947(13) 0.15160(14) 0.12581(17) 0.0688(6) Uani 1 1 d .
C2 C 0.3830(4) 0.2882(4) 0.1991(4) 0.0426(15) Uani 1 1 d .
C4 C 0.3638(4) 0.3828(4) 0.1595(4) 0.0418(15) Uani 1 1 d .
C6 C 0.4362(4) 0.4609(4) 0.1353(4) 0.0471(16) Uani 1 1 d .
O7 O 0.1636(3) 0.5616(3) 0.0711(4) 0.0710(13) Uani 1 1 d .
N1 N 0.2481(3) 0.2370(3) 0.1518(4) 0.0531(14) Uani 1 1 d .
O11 O 0.1412(3) 0.3411(3) 0.1020(3) 0.0692(14) Uani 1 1 d .
C12 C 0.4748(4) 0.2653(4) 0.2166(4) 0.0489(16) Uani 1 1 d .
C16 C 0.2693(4) 0.4067(4) 0.1379(4) 0.0475(15) Uani 1 1 d .
H16 H 0.2877 0.4613 0.0704 0.057 Uiso 1 1 calc R
C17 C 0.5436(4) 0.3400(5) 0.1935(4) 0.0539(17) Uani 1 1 d .
H17 H 0.6029 0.3255 0.2066 0.065 Uiso 1 1 calc R
C18 C 0.4218(4) 0.5607(4) 0.0947(4) 0.0513(16) Uani 1 1 d .
H18 H 0.3621 0.5779 0.0836 0.062 Uiso 1 1 calc R
C22 C 0.2018(4) 0.4450(4) 0.2100(5) 0.0488(16) Uani 1 1 d .
C25 C 0.5280(4) 0.4388(5) 0.1504(4) 0.0478(16) Uani 1 1 d .
O26 O 0.2553(3) 0.0712(3) 0.1534(4) 0.107(2) Uani 1 1 d .
F27 F 0.2072(4) 0.6747(3) -0.0771(4) 0.1172(16) Uani 1 1 d .
C28 C 0.4973(5) 0.1645(4) 0.2601(5) 0.0511(16) Uani 1 1 d .
C29 C 0.1518(4) 0.5233(5) 0.1766(6) 0.0590(18) Uani 1 1 d .
C32 C 0.5806(5) 0.1346(5) 0.2110(5) 0.069(2) Uani 1 1 d .
H32 H 0.6206 0.1781 0.1470 0.083 Uiso 1 1 calc R
C33 C 0.5826(5) 0.6091(5) 0.0884(5) 0.0603(19) Uani 1 1 d .
H33 H 0.6309 0.6592 0.0732 0.072 Uiso 1 1 calc R
O36 O 0.1985(3) 0.1960(3) 0.0239(4) 0.0863(16) Uani 1 1 d .
C40 C 0.0799(5) 0.1176(5) 0.2092(6) 0.0658(19) Uani 1 1 d .
C41 C 0.4403(5) 0.0975(4) 0.3537(5) 0.0622(18) Uani 1 1 d .
H41 H 0.3833 0.1157 0.3891 0.075 Uiso 1 1 calc R
C42 C 0.3081(4) 0.2070(4) 0.2193(5) 0.0592(18) Uani 1 1 d .
H42A H 0.3419 0.1525 0.2109 0.071 Uiso 1 1 calc R
H42B H 0.2653 0.1842 0.2896 0.071 Uiso 1 1 calc R
F43 F 0.2261(4) 0.7068(3) 0.0427(4) 0.138(2) Uani 1 1 d .
C46 C 0.5999(4) 0.5145(5) 0.1267(4) 0.0574(18) Uani 1 1 d .
H46 H 0.6602 0.4998 0.1374 0.069 Uiso 1 1 calc R
C47 C 0.2112(5) 0.3264(5) 0.1291(5) 0.0514(17) Uani 1 1 d .
C52 C 0.4944(5) 0.6316(5) 0.0718(5) 0.0616(18) Uani 1 1 d .
H52 H 0.4843 0.6972 0.0442 0.074 Uiso 1 1 calc R
C57 C 0.1881(4) 0.4007(5) 0.3139(5) 0.070(2) Uani 1 1 d .
H57 H 0.2202 0.3466 0.3394 0.084 Uiso 1 1 calc R
C58 C 0.4645(5) 0.0035(5) 0.3977(5) 0.074(2) Uani 1 1 d .
H58 H 0.4243 -0.0410 0.4611 0.089 Uiso 1 1 calc R
C61 C 0.5493(6) -0.0222(5) 0.3453(6) 0.081(2) Uani 1 1 d .
H61 H 0.5673 -0.0847 0.3735 0.097 Uiso 1 1 calc R
C62 C 0.1272(5) 0.4364(6) 0.3790(5) 0.087(3) Uani 1 1 d .
H62 H 0.1187 0.4067 0.4487 0.104 Uiso 1 1 calc R
C63 C 0.6066(5) 0.0430(5) 0.2531(6) 0.082(2) Uani 1 1 d .
H63 H 0.6640 0.0253 0.2180 0.098 Uiso 1 1 calc R
C64 C 0.0788(5) 0.5153(6) 0.3427(7) 0.091(3) Uani 1 1 d .
H64 H 0.0370 0.5386 0.3876 0.110 Uiso 1 1 calc R
C65 C 0.0920(5) 0.5601(6) 0.2401(6) 0.083(2) Uani 1 1 d .
H65 H 0.0605 0.6148 0.2144 0.100 Uiso 1 1 calc R
C68 C 0.1677(7) 0.6552(7) 0.0212(7) 0.086(2) Uani 1 1 d .
C70 C -0.1102(8) 0.0596(9) 0.3440(9) 0.121(5) Uani 1 1 d .
C71 C 0.0031(6) 0.1545(5) 0.1782(6) 0.083(2) Uani 1 1 d .
H71 H 0.0129 0.1993 0.1115 0.100 Uiso 1 1 calc R
C73 C 0.0650(7) 0.0495(7) 0.3043(8) 0.114(3) Uani 1 1 d .
H73 H 0.1176 0.0208 0.3242 0.137 Uiso 1 1 calc R
C75 C -0.0311(9) 0.0228(8) 0.3722(8) 0.147(5) Uani 1 1 d .
H75 H -0.0415 -0.0216 0.4392 0.176 Uiso 1 1 calc R
C77 C -0.2125(6) 0.0292(7) 0.4203(7) 0.207(6) Uani 1 1 d .
H77A H -0.2439 -0.0249 0.4153 0.311 Uiso 1 1 calc R
H77B H -0.2506 0.0835 0.4063 0.311 Uiso 1 1 calc R
H77C H -0.2083 0.0095 0.4880 0.311 Uiso 1 1 calc R
C80 C -0.0915(7) 0.1236(7) 0.2489(9) 0.113(3) Uani 1 1 d .
H80 H -0.1444 0.1496 0.2277 0.136 Uiso 1 1 calc R
S2 S 0.82102(13) 0.80734(13) 0.33379(16) 0.0663(5) Uani 1 1 d .
N2 N 0.7633(3) 0.7111(3) 0.3309(4) 0.0493(13) Uani 1 1 d .
O3 O 0.8699(3) 0.6130(3) 0.3888(3) 0.0626(12) Uani 1 1 d .
O5 O 0.8480(4) 0.3790(4) 0.4264(4) 0.0940(18) Uani 1 1 d .
C8 C 0.6164(4) 0.6437(4) 0.3119(4) 0.0427(15) Uani 1 1 d .
C10 C 0.5697(4) 0.4687(4) 0.3868(4) 0.0441(15) Uani 1 1 d .
C13 C 0.6389(4) 0.5509(4) 0.3553(4) 0.0436(15) Uani 1 1 d .
C14 C 0.5213(4) 0.6591(5) 0.3003(4) 0.0481(16) Uani 1 1 d .
O15 O 0.8256(3) 0.7803(3) 0.4341(3) 0.0797(14) Uani 1 1 d .
O19 O 0.7682(3) 0.8863(3) 0.2940(4) 0.0874(16) Uani 1 1 d .
C20 C 0.7400(4) 0.5355(4) 0.3671(4) 0.0463(15) Uani 1 1 d .
H20 H 0.7289 0.4835 0.4352 0.056 Uiso 1 1 calc R
C21 C 0.4536(4) 0.5799(5) 0.3353(4) 0.0547(17) Uani 1 1 d .
H21 H 0.3906 0.5895 0.3300 0.066 Uiso 1 1 calc R
C23 C 0.5915(5) 0.3715(4) 0.4266(4) 0.0570(17) Uani 1 1 d .
H23 H 0.6536 0.3588 0.4333 0.068 Uiso 1 1 calc R
C24 C 0.4757(5) 0.4846(5) 0.3789(4) 0.0497(16) Uani 1 1 d .
C31 C 0.4945(5) 0.7582(5) 0.2531(5) 0.0553(17) Uani 1 1 d .
C34 C 0.9398(5) 0.8299(5) 0.2465(6) 0.0596(18) Uani 1 1 d .
C35 C 0.7964(5) 0.6212(5) 0.3644(4) 0.0522(17) Uani 1 1 d .
C37 C 0.8205(4) 0.5464(5) 0.1900(5) 0.0621(18) Uani 1 1 d .
H37 H 0.7877 0.6009 0.1677 0.075 Uiso 1 1 calc R
F38 F 0.9445(4) 0.2643(4) 0.4475(4) 0.150(2) Uani 1 1 d .
C39 C 0.8069(4) 0.4981(4) 0.2926(5) 0.0477(16) Uani 1 1 d .
C44 C 0.8575(5) 0.4201(5) 0.3229(5) 0.0609(18) Uani 1 1 d .
C45 C 0.4274(5) 0.3116(5) 0.4480(5) 0.069(2) Uani 1 1 d .
H45 H 0.3807 0.2584 0.4680 0.083 Uiso 1 1 calc R
C48 C 0.4097(5) 0.7877(5) 0.3022(5) 0.068(2) Uani 1 1 d .
H48 H 0.3701 0.7448 0.3667 0.081 Uiso 1 1 calc R
C49 C 0.6892(4) 0.7310(4) 0.2783(5) 0.0643(19) Uani 1 1 d .
H49A H 0.7225 0.7536 0.2053 0.077 Uiso 1 1 calc R
H49B H 0.6540 0.7835 0.2903 0.077 Uiso 1 1 calc R
C50 C 0.4048(5) 0.4038(5) 0.4119(5) 0.0649(19) Uani 1 1 d .
H50 H 0.3413 0.4144 0.4088 0.078 Uiso 1 1 calc R
C51 C 0.5508(5) 0.8240(5) 0.1591(5) 0.0641(19) Uani 1 1 d .
H51 H 0.6087 0.8065 0.1245 0.077 Uiso 1 1 calc R
F53 F 0.8312(4) 0.2692(4) 0.5722(4) 0.142(2) Uani 1 1 d .
C54 C 0.5239(5) 0.9154(5) 0.1144(5) 0.077(2) Uani 1 1 d .
H54 H 0.5631 0.9586 0.0498 0.092 Uiso 1 1 calc R
C55 C 0.5211(5) 0.2969(5) 0.4549(5) 0.0672(19) Uani 1 1 d .
H55 H 0.5362 0.2328 0.4802 0.081 Uiso 1 1 calc R
C56 C 0.9201(5) 0.3895(5) 0.2533(6) 0.075(2) Uani 1 1 d .
H56 H 0.9556 0.3371 0.2749 0.090 Uiso 1 1 calc R
F59 F 0.7980(5) 0.2309(4) 0.4626(5) 0.178(3) Uani 1 1 d .
C60 C 0.8815(5) 0.5160(6) 0.1196(5) 0.080(2) Uani 1 1 d .
H60 H 0.8901 0.5491 0.0503 0.095 Uiso 1 1 calc R
C66 C 0.4395(6) 0.9433(5) 0.1646(6) 0.083(2) Uani 1 1 d .
H66 H 0.4215 1.0055 0.1349 0.099 Uiso 1 1 calc R
C67 C 1.2284(5) 0.9210(6) 0.0301(6) 0.144(4) Uani 1 1 d .
H67A H 1.2502 0.9846 0.0243 0.215 Uiso 1 1 calc R
H67B H 1.2254 0.9256 -0.0348 0.215 Uiso 1 1 calc R
H67C H 1.2740 0.8759 0.0509 0.215 Uiso 1 1 calc R
C69 C 0.3829(5) 0.8789(5) 0.2579(6) 0.082(2) Uani 1 1 d .
H69 H 0.3252 0.8968 0.2923 0.098 Uiso 1 1 calc R
C72 C 1.1268(7) 0.8845(6) 0.1089(8) 0.091(3) Uani 1 1 d .
C74 C 0.9291(5) 0.4364(7) 0.1537(7) 0.088(3) Uani 1 1 d .
H74 H 0.9689 0.4138 0.1070 0.105 Uiso 1 1 calc R
C76 C 1.1125(6) 0.8450(7) 0.2085(8) 0.112(3) Uani 1 1 d .
H76 H 1.1669 0.8371 0.2316 0.134 Uiso 1 1 calc R
C78 C 1.0190(5) 0.8154(6) 0.2789(6) 0.088(2) Uani 1 1 d .
H78 H 1.0108 0.7854 0.3484 0.106 Uiso 1 1 calc R
C79 C 0.8572(8) 0.2920(8) 0.4736(8) 0.112(3) Uani 1 1 d .
C81 C 0.9527(6) 0.8670(6) 0.1452(7) 0.100(3) Uani 1 1 d .
H81 H 0.8980 0.8739 0.1224 0.120 Uiso 1 1 calc R
C86 C 1.0462(8) 0.8945(6) 0.0758(7) 0.120(3) Uani 1 1 d .
H86 H 1.0547 0.9199 0.0061 0.144 Uiso 1 1 calc R
F1 F 0.0851(4) 0.6902(3) 0.0344(4) 0.1365(19) Uani 1 1 d .

loop_
_atom_site_aniso_label
_atom_site_aniso_U_11
_atom_site_aniso_U_22
_atom_site_aniso_U_33
_atom_site_aniso_U_23
_atom_site_aniso_U_13
_atom_site_aniso_U_12
S1 0.0486(12) 0.0653(13) 0.1036(16) -0.0484(13) -0.0204(11) 0.0077(10)
C2 0.036(4) 0.049(4) 0.047(4) -0.021(3) -0.016(3) 0.015(3)
C4 0.027(3) 0.048(4) 0.047(4) -0.018(3) -0.008(3) 0.008(3)
C6 0.040(4) 0.053(4) 0.046(4) -0.024(3) -0.005(3) 0.002(3)
O7 0.086(4) 0.050(3) 0.078(4) -0.022(3) -0.032(3) 0.027(3)
N1 0.047(3) 0.043(3) 0.082(4) -0.029(3) -0.031(3) 0.004(3)
O11 0.063(3) 0.059(3) 0.098(4) -0.030(3) -0.045(3) 0.011(3)
C12 0.041(4) 0.052(4) 0.048(4) -0.014(3) -0.013(3) 0.011(3)
C16 0.046(4) 0.038(4) 0.057(4) -0.020(3) -0.013(3) 0.010(3)
C17 0.036(4) 0.068(5) 0.051(4) -0.020(4) -0.009(3) -0.002(4)
C18 0.046(4) 0.047(4) 0.058(4) -0.022(4) -0.010(3) 0.007(3)
C22 0.037(4) 0.052(4) 0.064(5) -0.029(4) -0.017(3) 0.008(3)
C25 0.041(4) 0.054(4) 0.045(4) -0.022(3) -0.007(3) 0.002(4)
O26 0.071(4) 0.074(4) 0.215(6) -0.087(4) -0.063(4) 0.034(3)
F27 0.130(4) 0.080(3) 0.098(4) 0.005(3) -0.030(3) 0.008(3)
C28 0.052(4) 0.038(4) 0.053(4) -0.007(3) -0.018(3) 0.005(3)
C29 0.044(4) 0.064(5) 0.084(5) -0.043(4) -0.022(4) 0.019(4)
C32 0.060(5) 0.054(5) 0.069(5) -0.011(4) -0.005(4) 0.009(4)
C33 0.064(5) 0.058(5) 0.060(5) -0.035(4) -0.005(4) -0.007(4)
O36 0.081(4) 0.104(4) 0.085(4) -0.057(3) -0.016(3) -0.009(3)
C40 0.054(5) 0.063(5) 0.080(6) -0.030(5) -0.019(4) 0.000(4)
C41 0.056(5) 0.044(4) 0.075(5) -0.016(4) -0.016(4) 0.014(4)
C42 0.057(4) 0.037(4) 0.081(5) -0.016(4) -0.030(4) 0.012(3)
F43 0.139(5) 0.084(4) 0.182(5) -0.043(4) -0.054(4) -0.021(3)
C46 0.043(4) 0.071(5) 0.066(5) -0.038(4) -0.012(3) 0.000(4)
C47 0.043(4) 0.052(5) 0.053(4) -0.022(4) -0.007(3) 0.004(4)
C52 0.062(5) 0.051(5) 0.072(5) -0.027(4) -0.019(4) 0.000(4)
C57 0.045(4) 0.097(6) 0.071(5) -0.041(5) -0.016(4) 0.018(4)
C58 0.066(5) 0.060(5) 0.066(5) -0.006(4) -0.006(4) 0.000(4)
C61 0.081(6) 0.061(5) 0.077(6) -0.008(5) -0.020(5) 0.015(5)
C62 0.058(5) 0.153(8) 0.065(5) -0.063(6) -0.016(4) 0.021(5)
C63 0.065(5) 0.066(5) 0.091(6) -0.022(5) -0.006(5) 0.022(5)
C64 0.065(6) 0.140(8) 0.108(7) -0.094(7) -0.021(5) 0.034(5)
C65 0.072(6) 0.104(7) 0.099(7) -0.063(6) -0.033(5) 0.036(5)
C68 0.072(7) 0.068(7) 0.106(7) -0.025(6) -0.023(6) 0.009(5)
C70 0.102(9) 0.134(11) 0.118(10) -0.084(9) 0.024(8) -0.056(8)
C71 0.067(6) 0.077(6) 0.104(7) -0.037(5) -0.026(5) 0.005(5)
C73 0.105(8) 0.111(8) 0.107(8) -0.014(7) -0.044(7) -0.020(6)
C75 0.142(11) 0.189(12) 0.078(7) -0.042(8) -0.004(8) -0.084(10)
C77 0.109(8) 0.262(13) 0.229(11) -0.191(11) 0.104(8) -0.105(8)
C80 0.053(6) 0.117(9) 0.174(11) -0.075(8) -0.019(7) 0.006(6)
S2 0.0531(12) 0.0583(13) 0.0954(15) -0.0407(12) -0.0214(11) 0.0092(10)
N2 0.048(3) 0.036(3) 0.070(4) -0.022(3) -0.026(3) 0.006(3)
O3 0.055(3) 0.063(3) 0.082(3) -0.034(3) -0.033(3) 0.015(3)
O5 0.127(5) 0.067(4) 0.070(4) -0.010(3) -0.028(3) 0.044(4)
C8 0.035(4) 0.044(4) 0.041(4) -0.010(3) -0.011(3) 0.004(3)
C10 0.036(4) 0.055(4) 0.036(4) -0.015(3) -0.008(3) 0.010(3)
C13 0.040(4) 0.045(4) 0.043(4) -0.019(3) -0.010(3) 0.004(3)
C14 0.047(4) 0.054(4) 0.045(4) -0.022(4) -0.014(3) 0.017(4)
O15 0.081(4) 0.096(4) 0.076(3) -0.052(3) -0.020(3) 0.005(3)
O19 0.065(3) 0.053(3) 0.162(5) -0.053(3) -0.049(3) 0.019(3)
C20 0.047(4) 0.042(4) 0.049(4) -0.016(3) -0.016(3) 0.006(3)
C21 0.031(4) 0.071(5) 0.060(4) -0.034(4) -0.002(3) 0.001(4)
C23 0.050(4) 0.052(5) 0.063(4) -0.018(4) -0.016(4) 0.003(4)
C24 0.049(4) 0.054(4) 0.045(4) -0.028(4) -0.002(3) 0.000(4)
C31 0.054(4) 0.060(5) 0.056(5) -0.027(4) -0.018(4) 0.009(4)
C34 0.049(5) 0.061(5) 0.072(5) -0.033(4) -0.014(4) -0.006(4)
C35 0.048(4) 0.058(5) 0.052(4) -0.025(4) -0.014(3) 0.019(4)
C37 0.049(4) 0.079(5) 0.057(5) -0.024(4) -0.020(4) 0.012(4)
F38 0.092(4) 0.148(5) 0.161(5) -0.021(4) -0.028(4) 0.064(4)
C39 0.037(4) 0.052(4) 0.062(5) -0.031(4) -0.015(3) 0.006(3)
C44 0.053(4) 0.062(5) 0.063(5) -0.025(4) -0.012(4) 0.012(4)
C45 0.068(5) 0.070(6) 0.064(5) -0.036(5) 0.000(4) -0.018(4)
C48 0.056(5) 0.076(5) 0.076(5) -0.033(4) -0.024(4) 0.028(4)
C49 0.051(4) 0.053(5) 0.094(5) -0.026(4) -0.035(4) 0.014(4)
C50 0.054(5) 0.074(5) 0.062(5) -0.031(4) -0.007(4) -0.009(4)
C51 0.056(5) 0.058(5) 0.078(5) -0.024(4) -0.025(4) 0.020(4)
F53 0.126(5) 0.142(5) 0.102(4) 0.013(4) -0.043(4) 0.037(4)
C54 0.086(6) 0.069(5) 0.064(5) -0.010(4) -0.029(4) 0.015(5)
C55 0.064(5) 0.057(5) 0.064(5) -0.015(4) -0.008(4) -0.006(4)
C56 0.072(5) 0.080(6) 0.096(6) -0.058(5) -0.027(5) 0.035(4)
F59 0.162(6) 0.095(4) 0.225(7) -0.024(5) -0.041(5) -0.021(4)
C60 0.062(5) 0.131(8) 0.049(5) -0.040(5) -0.018(4) 0.024(5)
C66 0.084(6) 0.065(6) 0.101(7) -0.027(5) -0.041(5) 0.035(5)
C67 0.076(6) 0.132(8) 0.173(9) -0.085(7) 0.063(6) -0.047(6)
C69 0.071(6) 0.078(6) 0.087(6) -0.028(5) -0.020(5) 0.038(5)
C72 0.081(7) 0.069(6) 0.124(9) -0.055(7) -0.011(7) 0.005(5)
C74 0.057(5) 0.142(8) 0.103(7) -0.087(7) -0.027(5) 0.022(5)
C76 0.058(6) 0.148(9) 0.130(8) -0.061(8) -0.023(6) -0.018(6)
C78 0.052(5) 0.119(7) 0.100(6) -0.042(6) -0.034(5) 0.003(5)
C79 0.071(7) 0.097(9) 0.107(8) 0.010(7) -0.010(6) 0.001(7)
C81 0.085(7) 0.116(8) 0.090(7) -0.023(6) -0.038(6) 0.010(6)
C86 0.129(9) 0.113(8) 0.067(7) -0.011(6) 0.005(7) 0.003(7)
F1 0.104(4) 0.107(4) 0.187(5) -0.042(4) -0.053(4) 0.056(3)

loop_
_atom_type_symbol
_atom_type_description
_atom_type_scat_dispersion_real
_atom_type_scat_dispersion_imag
_atom_type_scat_source
C C 0.0033 0.0016 'International Tables Vol C Tables 4.2.6.8 and 6.1.1.4'
H H 0.0000 0.0000 'International Tables Vol C Tables 4.2.6.8 and 6.1.1.4'
N N 0.0061 0.0033 'International Tables Vol C Tables 4.2.6.8 and 6.1.1.4'
O O 0.0106 0.0060 'International Tables Vol C Tables 4.2.6.8 and 6.1.1.4'
F F 0.0171 0.0103 'International Tables Vol C Tables 4.2.6.8 and 6.1.1.4'
S S 0.1246 0.1234 'International Tables Vol C Tables 4.2.6.8 and 6.1.1.4'

loop_
_geom_angle_atom_site_label_1
_geom_angle_atom_site_label_2
_geom_angle_atom_site_label_3
_geom_angle
O36 S1 O26 119.1(3)
O36 S1 N1 107.8(3)
O26 S1 N1 104.6(3)
O36 S1 C40 110.1(3)
O26 S1 C40 108.9(4)
N1 S1 C40 105.3(3)
C4 C2 C12 121.4(5)
C4 C2 C42 119.1(5)
C12 C2 C42 119.4(5)
C2 C4 C6 119.7(5)
C2 C4 C16 121.3(5)
C6 C4 C16 118.9(5)
C25 C6 C18 117.7(6)
C25 C6 C4 119.1(5)
C18 C6 C4 123.1(6)
C68 O7 C29 119.9(6)
C47 N1 C42 121.4(5)
C47 N1 S1 118.3(4)
C42 N1 S1 118.5(4)
C17 C12 C2 118.7(5)
C17 C12 C28 118.5(6)
C2 C12 C28 122.8(6)
C4 C16 C22 113.2(4)
C4 C16 C47 116.4(5)
C22 C16 C47 109.6(5)
C12 C17 C25 121.9(6)
C52 C18 C6 120.1(6)
C29 C22 C57 117.6(6)
C29 C22 C16 121.9(6)
C57 C22 C16 120.4(6)
C46 C25 C17 121.0(6)
C46 C25 C6 119.9(6)
C17 C25 C6 119.1(6)
C41 C28 C32 116.8(6)
C41 C28 C12 122.3(6)
C32 C28 C12 120.9(6)
C65 C29 C22 122.9(7)
C65 C29 O7 121.8(6)
C22 C29 O7 115.2(6)
C63 C32 C28 122.0(6)
C46 C33 C52 120.4(6)
C73 C40 C71 120.7(8)
C73 C40 S1 118.3(7)
C71 C40 S1 120.9(7)
C28 C41 C58 122.3(6)
N1 C42 C2 112.7(5)
C33 C46 C25 120.3(6)
O11 C47 N1 122.5(6)
O11 C47 C16 121.7(6)
N1 C47 C16 115.8(5)
C18 C52 C33 121.6(6)
C62 C57 C22 120.1(7)
C61 C58 C41 118.3(6)
C63 C61 C58 120.2(7)
C64 C62 C57 120.6(7)
C61 C63 C32 120.4(7)
C62 C64 C65 120.0(7)
C29 C65 C64 118.7(7)
F1 C68 O7 115.8(8)
F1 C68 F43 106.0(7)
O7 C68 F43 112.6(8)
F1 C68 F27 108.3(8)
O7 C68 F27 107.7(7)
F43 C68 F27 106.0(8)
C80 C70 C75 116.5(12)
C80 C70 C77 123.2(13)
C75 C70 C77 120.3(13)
C40 C71 C80 118.1(8)
C40 C73 C75 118.5(9)
C70 C75 C73 122.2(12)
C70 C80 C71 123.8(11)
O15 S2 O19 119.4(3)
O15 S2 N2 107.9(3)
O19 S2 N2 103.8(3)
O15 S2 C34 110.4(3)
O19 S2 C34 108.1(3)
N2 S2 C34 106.4(3)
C35 N2 C49 122.8(5)
C35 N2 S2 119.2(4)
C49 N2 S2 117.3(4)
C79 O5 C44 123.8(8)
C13 C8 C14 120.3(5)
C13 C8 C49 120.9(5)
C14 C8 C49 118.7(5)
C24 C10 C23 118.9(6)
C24 C10 C13 118.4(6)
C23 C10 C13 122.7(6)
C8 C13 C10 120.7(6)
C8 C13 C20 119.9(5)
C10 C13 C20 119.4(5)
C21 C14 C8 118.7(6)
C21 C14 C31 119.5(6)
C8 C14 C31 121.9(6)
C35 C20 C13 116.0(5)
C35 C20 C39 108.1(5)
C13 C20 C39 114.2(4)
C14 C21 C24 121.7(6)
C55 C23 C10 119.0(6)
C21 C24 C10 120.1(6)
C21 C24 C50 120.4(6)
C10 C24 C50 119.5(6)
C51 C31 C48 117.2(6)
C51 C31 C14 121.8(6)
C48 C31 C14 120.9(6)
C78 C34 C81 119.6(7)
C78 C34 S2 120.5(6)
C81 C34 S2 119.9(6)
O3 C35 N2 120.3(6)
O3 C35 C20 121.5(6)
N2 C35 C20 118.1(5)
C39 C37 C60 121.4(6)
C44 C39 C37 118.0(6)
C44 C39 C20 122.5(6)
C37 C39 C20 119.4(6)
C39 C44 C56 121.4(7)
C39 C44 O5 115.9(6)
C56 C44 O5 122.5(7)
C50 C45 C55 119.0(7)
C69 C48 C31 121.3(7)
N2 C49 C8 113.3(5)
C45 C50 C24 120.8(7)
C31 C51 C54 121.5(7)
C66 C54 C51 120.3(7)
C23 C55 C45 122.8(6)
C74 C56 C44 119.0(7)
C74 C60 C37 118.4(7)
C69 C66 C54 119.0(7)
C66 C69 C48 120.6(7)
C76 C72 C86 118.5(9)
C76 C72 C67 122.9(10)
C86 C72 C67 118.5(10)
C56 C74 C60 121.6(7)
C72 C76 C78 121.8(9)
C34 C78 C76 119.6(8)
O5 C79 F38 117.1(9)
O5 C79 F53 111.1(10)
F38 C79 F53 106.9(9)
O5 C79 F59 111.5(10)
F38 C79 F59 104.0(10)
F53 C79 F59 105.4(8)
C34 C81 C86 120.2(8)
C72 C86 C81 120.1(9)

loop_
_geom_bond_atom_site_label_1
_geom_bond_atom_site_label_2
_geom_bond_distance
S1 O36 1.413(5)
S1 O26 1.426(4)
S1 N1 1.671(4)
S1 C40 1.728(7)
C2 C4 1.360(7)
C2 C12 1.425(7)
C2 C42 1.494(7)
C4 C6 1.419(7)
C4 C16 1.488(7)
C6 C25 1.410(7)
C6 C18 1.410(7)
O7 C68 1.291(8)
O7 C29 1.412(7)
N1 C47 1.380(7)
N1 C42 1.453(6)
O11 C47 1.174(6)
C12 C17 1.354(7)
C12 C28 1.461(7)
C16 C22 1.504(6)
C16 C47 1.524(7)
C17 C25 1.404(7)
C18 C52 1.351(7)
C22 C29 1.366(8)
C22 C57 1.384(8)
C25 C46 1.392(7)
F27 C68 1.320(9)
C28 C41 1.369(7)
C28 C32 1.371(7)
C29 C65 1.358(7)
C32 C63 1.362(8)
C33 C46 1.350(7)
C33 C52 1.369(8)
C40 C73 1.343(9)
C40 C71 1.348(8)
C41 C58 1.387(7)
F43 C68 1.319(8)
C57 C62 1.370(7)
C58 C61 1.373(8)
C61 C63 1.350(8)
C62 C64 1.366(9)
C64 C65 1.370(9)
C68 F1 1.279(8)
C70 C80 1.317(12)
C70 C75 1.359(14)
C70 C77 1.504(11)
C71 C80 1.391(10)
C73 C75 1.393(11)
S2 O15 1.417(4)
S2 O19 1.419(4)
S2 N2 1.676(4)
S2 C34 1.746(6)
N2 C35 1.368(6)
N2 C49 1.461(6)
O3 C35 1.198(6)
O5 C79 1.239(10)
O5 C44 1.392(7)
C8 C13 1.362(7)
C8 C14 1.425(7)
C8 C49 1.489(7)
C10 C24 1.392(7)
C10 C23 1.406(7)
C10 C13 1.410(7)
C13 C20 1.510(7)
C14 C21 1.354(7)
C14 C31 1.470(8)
C20 C35 1.493(7)
C20 C39 1.516(6)
C21 C24 1.391(8)
C23 C55 1.349(7)
C24 C50 1.405(7)
C31 C51 1.364(8)
C31 C48 1.382(7)
C34 C78 1.341(8)
C34 C81 1.350(9)
C37 C39 1.372(7)
C37 C60 1.373(7)
F38 C79 1.304(10)
C39 C44 1.359(8)
C44 C56 1.376(7)
C45 C50 1.342(8)
C45 C55 1.381(8)
C48 C69 1.368(8)
C51 C54 1.373(8)
F53 C79 1.312(10)
C54 C66 1.371(8)
C56 C74 1.345(9)
F59 C79 1.330(11)
C60 C74 1.361(9)
C66 C69 1.352(9)
C67 C72 1.513(10)
C72 C76 1.323(10)
C72 C86 1.368(11)
C76 C78 1.379(9)
C81 C86 1.373(10)
